data_2210941
loop_
_publ_author_name
'Qing Wang'
'Xiao-Yang Qiu'

_publ_section_title
;
 Bis[4-bromo-2-(cyclohexyliminomethyl)phenolato]cobalt(II)
;
_journal_coeditor_code CI2197
_journal_issue 11
_journal_name_full 'Acta Crystallographica Section E'
_journal_page_first m3000
_journal_page_last m3001
_journal_paper_doi 10.1107/S1600536806043364
_journal_volume 62
_journal_year 2006
_chemical_formula_iupac '[Co (C13 H15 Br N O)2]'
_chemical_formula_moiety 'C26 H30 Br2 Co N2 O2'
_chemical_formula_sum 'C26 H30 Br2 Co N2 O2'
_chemical_formula_weight 621.27
_chemical_name_systematic
;
Bis[4-bromo-2-(cyclohexyliminomethyl)phenolato]cobalt(II)
;
_space_group_IT_number 61
_symmetry_cell_setting orthorhombic
_symmetry_space_group_name_Hall '-P 2ac 2ab'
_symmetry_space_group_name_H-M 'P b c a'
_atom_sites_solution_hydrogens geom
_atom_sites_solution_primary direct
_atom_sites_solution_secondary difmap
_audit_creation_method SHELXL-97
_cell_angle_alpha 90.00
_cell_angle_beta 90.00
_cell_angle_gamma 90.00
_cell_formula_units_Z 8
_cell_length_a 14.9790(10)
_cell_length_b 13.6090(10)
_cell_length_c 25.1640(10)
_cell_measurement_reflns_used 6552
_cell_measurement_temperature 298(2)
_cell_measurement_theta_max 25.3
_cell_measurement_theta_min 2.5
_cell_volume 5129.7(5)
_computing_cell_refinement 'SAINT (Bruker, 1998)'
_computing_data_collection 'SMART (Bruker, 1998)'
_computing_data_reduction SAINT
_computing_molecular_graphics 'SHELXTL (Sheldrick, 1997b)'
_computing_publication_material SHELXTL
_computing_structure_refinement 'SHELXL97 (Sheldrick, 1997a)'
_computing_structure_solution 'SHELXS97 (Sheldrick, 1997a)'
_diffrn_ambient_temperature 298(2)
_diffrn_measured_fraction_theta_full 0.999
_diffrn_measured_fraction_theta_max 0.999
_diffrn_measurement_device_type 'Bruker SMART CCD area-detector'
_diffrn_measurement_method \w
_diffrn_radiation_monochromator graphite
_diffrn_radiation_source 'fine-focus sealed tube'
_diffrn_radiation_type MoK\a
_diffrn_radiation_wavelength 0.71073
_diffrn_reflns_av_R_equivalents 0.0698
_diffrn_reflns_av_sigmaI/netI 0.0452
_diffrn_reflns_limit_h_max 19
_diffrn_reflns_limit_h_min -19
_diffrn_reflns_limit_k_max 17
_diffrn_reflns_limit_k_min -17
_diffrn_reflns_limit_l_max 32
_diffrn_reflns_limit_l_min -32
_diffrn_reflns_number 56148
_diffrn_reflns_theta_full 27.50
_diffrn_reflns_theta_max 27.50
_diffrn_reflns_theta_min 1.62
_diffrn_standards_number 0
_exptl_absorpt_coefficient_mu 3.810
_exptl_absorpt_correction_T_max 0.6372
_exptl_absorpt_correction_T_min 0.5471
_exptl_absorpt_correction_type multi-scan
_exptl_absorpt_process_details '(SADABS; Sheldrick, 1996)'
_exptl_crystal_colour red
_exptl_crystal_density_diffrn 1.609
_exptl_crystal_density_method 'not measured'
_exptl_crystal_description Block
_exptl_crystal_F_000 2504
_exptl_crystal_size_max 0.18
_exptl_crystal_size_mid 0.15
_exptl_crystal_size_min 0.13
_refine_diff_density_max 1.098
_refine_diff_density_min -0.732
_refine_ls_extinction_method none
_refine_ls_goodness_of_fit_ref 1.023
_refine_ls_hydrogen_treatment mixed
_refine_ls_matrix_type full
_refine_ls_number_parameters 301
_refine_ls_number_reflns 5883
_refine_ls_number_restraints 0
_refine_ls_restrained_S_all 1.023
_refine_ls_R_factor_all 0.0953
_refine_ls_R_factor_gt 0.0522
_refine_ls_shift/su_max 0.001
_refine_ls_shift/su_mean 0.000
_refine_ls_structure_factor_coef Fsqd
_refine_ls_weighting_details 'calc w=1/[\s^2^(Fo^2^)+(0.0787P)^2^+6.1695P] where P=(Fo^2^+2Fc^2^)/3'
_refine_ls_weighting_scheme calc
_refine_ls_wR_factor_gt 0.1400
_refine_ls_wR_factor_ref 0.1655
_reflns_number_gt 3651
_reflns_number_total 5883
_reflns_threshold_expression I>2\s(I)
_cod_data_source_file ci2197.cif
_cod_data_source_block I
_cod_database_code 2210941
_cod_database_fobs_code 2210941

loop_
_symmetry_equiv_pos_as_xyz
'x, y, z'
'-x+1/2, -y, z+1/2'
'-x, y+1/2, -z+1/2'
'x+1/2, -y+1/2, -z'
'-x, -y, -z'
'x-1/2, y, -z-1/2'
'x, -y-1/2, z-1/2'
'-x-1/2, y-1/2, z'

loop_
_atom_site_type_symbol
_atom_site_label
_atom_site_fract_x
_atom_site_fract_y
_atom_site_fract_z
_atom_site_U_iso_or_equiv
_atom_site_adp_type
_atom_site_calc_flag
_atom_site_refinement_flags
_atom_site_occupancy
Co Co1 0.14084(4) 0.41987(4) 0.19260(2) 0.04137(18) Uani d . 1
Br Br1 0.32262(5) 0.74268(5) 0.39878(2) 0.0776(2) Uani d . 1
Br Br2 -0.11584(6) 0.10571(6) 0.01023(3) 0.0957(3) Uani d . 1
O O1 0.2185(2) 0.4107(2) 0.25286(16) 0.0604(9) Uani d . 1
O O2 0.1593(2) 0.3339(3) 0.13312(16) 0.0652(10) Uani d . 1
N N1 0.1718(3) 0.5618(3) 0.17777(16) 0.0526(10) Uani d . 1
N N2 0.0149(3) 0.3752(3) 0.20755(15) 0.0497(9) Uani d . 1
C C1 0.2365(3) 0.5867(3) 0.26566(19) 0.0497(11) Uani d . 1
C C2 0.2393(3) 0.4869(4) 0.2828(2) 0.0544(12) Uani d . 1
C C3 0.2709(4) 0.4697(4) 0.3351(2) 0.0656(14) Uani d . 1
H H3 0.2757 0.4053 0.3470 0.079 Uiso calc R 1
C C4 0.2946(4) 0.5443(5) 0.3684(2) 0.0645(14) Uani d . 1
H H4 0.319(4) 0.534(4) 0.405(2) 0.077 Uiso d . 1
C C5 0.2900(4) 0.6409(4) 0.3510(2) 0.0574(13) Uani d . 1
C C6 0.2636(3) 0.6617(4) 0.2998(2) 0.0545(12) Uani d . 1
H H6 0.2640 0.7264 0.2878 0.065 Uiso calc R 1
C C7 0.2088(3) 0.6170(4) 0.21283(19) 0.0505(11) Uani d . 1
H H7 0.2187 0.6823 0.2036 0.061 Uiso calc R 1
C C8 0.1539(3) 0.6039(4) 0.1244(2) 0.0554(13) Uani d . 1
H H8 0.1631 0.6752 0.1260 0.066 Uiso calc R 1
C C9 0.0573(4) 0.5841(4) 0.1098(2) 0.0602(13) Uani d . 1
H H9A 0.0184 0.6171 0.1349 0.072 Uiso calc R 1
H H9B 0.0457 0.5141 0.1119 0.072 Uiso calc R 1
C C10 0.0368(4) 0.6204(4) 0.0535(2) 0.0662(14) Uani d . 1
H H10A -0.0244 0.6041 0.0444 0.079 Uiso calc R 1
H H10B 0.0431 0.6913 0.0521 0.079 Uiso calc R 1
C C11 0.1001(4) 0.5733(5) 0.0134(2) 0.0760(17) Uani d . 1
H H11A 0.0909 0.5027 0.0131 0.091 Uiso calc R 1
H H11B 0.0873 0.5983 -0.0218 0.091 Uiso calc R 1
C C12 0.1955(4) 0.5953(5) 0.0276(2) 0.0757(17) Uani d . 1
H H12A 0.2060 0.6655 0.0248 0.091 Uiso calc R 1
H H12B 0.2349 0.5624 0.0028 0.091 Uiso calc R 1
C C13 0.2172(4) 0.5615(5) 0.0842(2) 0.0662(15) Uani d . 1
H H13A 0.2143 0.4903 0.0857 0.079 Uiso calc R 1
H H13B 0.2777 0.5811 0.0930 0.079 Uiso calc R 1
C C14 0.0058(3) 0.2802(3) 0.12522(19) 0.0493(11) Uani d . 1
C C15 0.0946(4) 0.2901(3) 0.1068(2) 0.0538(12) Uani d . 1
C C16 0.1145(4) 0.2472(4) 0.0572(2) 0.0653(15) Uani d . 1
H H16 0.1715 0.2555 0.0431 0.078 Uiso calc R 1
C C17 0.0536(4) 0.1942(4) 0.0292(2) 0.0663(15) Uani d . 1
H H17 0.0696 0.1664 -0.0032 0.080 Uiso calc R 1
C C18 -0.0316(4) 0.1816(4) 0.0485(2) 0.0638(14) Uani d . 1
C C19 -0.0550(4) 0.2245(4) 0.0958(2) 0.0585(13) Uani d . 1
H H19 -0.1127 0.2163 0.1087 0.070 Uiso calc R 1
C C20 -0.0266(3) 0.3193(4) 0.17500(19) 0.0517(12) Uani d . 1
H H20 -0.0844 0.3017 0.1845 0.062 Uiso calc R 1
C C21 -0.0331(3) 0.4027(3) 0.25680(19) 0.0510(11) Uani d . 1
H H21 -0.0966 0.3883 0.2519 0.061 Uiso calc R 1
C C22 -0.0229(4) 0.5108(4) 0.2673(2) 0.0589(13) Uani d . 1
H H22A -0.0493 0.5479 0.2384 0.071 Uiso calc R 1
H H22B 0.0400 0.5275 0.2692 0.071 Uiso calc R 1
C C23 -0.0690(4) 0.5384(4) 0.3200(2) 0.0725(16) Uani d . 1
H H23A -0.0603 0.6078 0.3271 0.087 Uiso calc R 1
H H23B -0.1327 0.5264 0.3171 0.087 Uiso calc R 1
C C24 -0.0312(5) 0.4786(5) 0.3651(2) 0.0802(18) Uani d . 1
H H24A 0.0319 0.4929 0.3691 0.096 Uiso calc R 1
H H24B -0.0611 0.4961 0.3980 0.096 Uiso calc R 1
C C25 -0.0437(5) 0.3717(5) 0.3544(2) 0.0833(19) Uani d . 1
H H25A -0.1069 0.3569 0.3526 0.100 Uiso calc R 1
H H25B -0.0181 0.3339 0.3833 0.100 Uiso calc R 1
C C26 0.0010(4) 0.3422(4) 0.3020(2) 0.0690(15) Uani d . 1
H H26A 0.0651 0.3509 0.3051 0.083 Uiso calc R 1
H H26B -0.0106 0.2733 0.2950 0.083 Uiso calc R 1

loop_
_atom_site_aniso_label
_atom_site_aniso_U_11
_atom_site_aniso_U_22
_atom_site_aniso_U_33
_atom_site_aniso_U_12
_atom_site_aniso_U_13
_atom_site_aniso_U_23
Co1 0.0384(3) 0.0371(3) 0.0486(3) -0.0030(2) 0.0009(3) 0.0032(3)
Br1 0.0891(5) 0.0813(4) 0.0626(4) -0.0035(3) -0.0207(3) -0.0051(3)
Br2 0.1141(6) 0.1047(6) 0.0682(4) -0.0190(4) -0.0058(4) -0.0278(4)
O1 0.060(2) 0.0457(19) 0.075(2) -0.0017(16) -0.0160(18) 0.0050(18)
O2 0.054(2) 0.064(2) 0.078(3) -0.0006(18) 0.0129(19) -0.009(2)
N1 0.053(2) 0.049(2) 0.055(2) -0.0024(18) -0.0082(19) 0.0096(19)
N2 0.051(2) 0.050(2) 0.048(2) -0.0021(18) 0.0048(18) -0.0009(18)
C1 0.045(3) 0.052(3) 0.051(3) 0.002(2) -0.004(2) 0.008(2)
C2 0.042(3) 0.060(3) 0.062(3) -0.001(2) -0.004(2) 0.013(3)
C3 0.067(4) 0.063(3) 0.067(4) -0.003(3) -0.008(3) 0.019(3)
C4 0.060(3) 0.081(4) 0.052(3) 0.000(3) -0.013(3) 0.010(3)
C5 0.058(3) 0.063(3) 0.051(3) -0.001(3) -0.006(2) 0.003(2)
C6 0.044(3) 0.061(3) 0.058(3) 0.001(2) -0.004(2) 0.001(2)
C7 0.050(3) 0.049(3) 0.053(3) 0.000(2) -0.003(2) 0.006(2)
C8 0.060(3) 0.050(3) 0.057(3) -0.002(2) -0.013(2) 0.008(2)
C9 0.061(3) 0.061(3) 0.060(3) 0.006(3) -0.011(3) 0.002(2)
C10 0.061(3) 0.071(3) 0.066(4) 0.002(3) -0.020(3) 0.000(3)
C11 0.090(4) 0.079(4) 0.059(3) -0.005(3) -0.018(3) -0.008(3)
C12 0.071(4) 0.095(5) 0.060(4) -0.004(3) -0.001(3) 0.011(3)
C13 0.051(3) 0.086(4) 0.062(3) -0.006(3) -0.008(3) 0.018(3)
C14 0.055(3) 0.049(3) 0.044(3) 0.003(2) 0.005(2) 0.000(2)
C15 0.060(3) 0.044(3) 0.058(3) 0.002(2) 0.010(3) 0.006(2)
C16 0.068(3) 0.062(3) 0.066(3) 0.008(3) 0.023(3) -0.001(3)
C17 0.087(4) 0.064(3) 0.048(3) 0.008(3) 0.017(3) -0.005(2)
C18 0.082(4) 0.059(3) 0.050(3) 0.003(3) -0.002(3) -0.004(2)
C19 0.064(3) 0.059(3) 0.053(3) 0.004(3) 0.006(3) -0.002(2)
C20 0.051(3) 0.052(3) 0.052(3) -0.001(2) 0.007(2) 0.000(2)
C21 0.048(3) 0.057(3) 0.048(3) -0.001(2) 0.006(2) -0.005(2)
C22 0.062(3) 0.058(3) 0.057(3) 0.003(3) 0.001(2) -0.004(2)
C23 0.084(4) 0.063(3) 0.070(4) 0.002(3) 0.006(3) -0.020(3)
C24 0.092(5) 0.095(5) 0.054(3) 0.005(4) 0.001(3) -0.017(3)
C25 0.107(5) 0.088(5) 0.055(3) 0.017(4) 0.014(3) 0.006(3)
C26 0.088(4) 0.060(3) 0.059(3) 0.005(3) 0.011(3) 0.006(3)

loop_
_atom_type_symbol
_atom_type_description
_atom_type_scat_dispersion_real
_atom_type_scat_dispersion_imag
_atom_type_scat_source
C C 0.0033 0.0016 'International Tables Vol C Tables 4.2.6.8 and 6.1.1.4'
H H 0.0000 0.0000 'International Tables Vol C Tables 4.2.6.8 and 6.1.1.4'
N N 0.0061 0.0033 'International Tables Vol C Tables 4.2.6.8 and 6.1.1.4'
O O 0.0106 0.0060 'International Tables Vol C Tables 4.2.6.8 and 6.1.1.4'
Br Br -0.2901 2.4595 'International Tables Vol C Tables 4.2.6.8 and 6.1.1.4'
Co Co 0.3494 0.9721 'International Tables Vol C Tables 4.2.6.8 and 6.1.1.4'

loop_
_geom_angle_atom_site_label_1
_geom_angle_atom_site_label_2
_geom_angle_atom_site_label_3
_geom_angle
_geom_angle_publ_flag
O1 Co1 O2 119.36(16) y
O1 Co1 N2 113.61(16) y
O2 Co1 N2 95.54(16) y
O1 Co1 N1 93.94(15) y
O2 Co1 N1 113.92(17) y
N2 Co1 N1 122.49(17) y
C2 O1 Co1 123.0(3) ?
C15 O2 Co1 124.2(3) ?
C7 N1 C8 118.3(4) ?
C7 N1 Co1 122.1(3) ?
C8 N1 Co1 119.6(3) ?
C20 N2 C21 116.7(4) ?
C20 N2 Co1 121.0(3) ?
C21 N2 Co1 122.3(3) ?
C6 C1 C2 120.2(4) ?
C6 C1 C7 116.0(4) ?
C2 C1 C7 123.7(5) ?
O1 C2 C3 118.6(5) ?
O1 C2 C1 124.7(4) ?
C3 C2 C1 116.5(5) ?
C4 C3 C2 122.4(5) ?
C4 C3 H3 118.8 ?
C2 C3 H3 118.8 ?
C3 C4 C5 119.9(5) ?
C3 C4 H4 124(3) ?
C5 C4 H4 116(3) ?
C6 C5 C4 120.2(5) ?
C6 C5 Br1 121.1(4) ?
C4 C5 Br1 118.6(4) ?
C5 C6 C1 120.7(5) ?
C5 C6 H6 119.7 ?
C1 C6 H6 119.7 ?
N1 C7 C1 125.8(5) ?
N1 C7 H7 117.1 ?
C1 C7 H7 117.1 ?
N1 C8 C13 110.3(4) ?
N1 C8 C9 108.9(4) ?
C13 C8 C9 111.7(4) ?
N1 C8 H8 108.6 ?
C13 C8 H8 108.6 ?
C9 C8 H8 108.6 ?
C8 C9 C10 111.0(5) ?
C8 C9 H9A 109.4 ?
C10 C9 H9A 109.4 ?
C8 C9 H9B 109.4 ?
C10 C9 H9B 109.4 ?
H9A C9 H9B 108.0 ?
C11 C10 C9 110.5(5) ?
C11 C10 H10A 109.5 ?
C9 C10 H10A 109.5 ?
C11 C10 H10B 109.5 ?
C9 C10 H10B 109.5 ?
H10A C10 H10B 108.1 ?
C12 C11 C10 110.5(5) ?
C12 C11 H11A 109.6 ?
C10 C11 H11A 109.6 ?
C12 C11 H11B 109.6 ?
C10 C11 H11B 109.6 ?
H11A C11 H11B 108.1 ?
C11 C12 C13 111.3(5) ?
C11 C12 H12A 109.4 ?
C13 C12 H12A 109.4 ?
C11 C12 H12B 109.4 ?
C13 C12 H12B 109.4 ?
H12A C12 H12B 108.0 ?
C8 C13 C12 112.1(5) ?
C8 C13 H13A 109.2 ?
C12 C13 H13A 109.2 ?
C8 C13 H13B 109.2 ?
C12 C13 H13B 109.2 ?
H13A C13 H13B 107.9 ?
C19 C14 C15 119.4(5) ?
C19 C14 C20 116.1(5) ?
C15 C14 C20 124.4(5) ?
O2 C15 C16 118.4(5) ?
O2 C15 C14 124.8(5) ?
C16 C15 C14 116.7(5) ?
C17 C16 C15 122.4(5) ?
C17 C16 H16 118.8 ?
C15 C16 H16 118.8 ?
C16 C17 C18 120.3(5) ?
C16 C17 H17 119.9 ?
C18 C17 H17 119.9 ?
C19 C18 C17 119.4(5) ?
C19 C18 Br2 120.3(5) ?
C17 C18 Br2 120.3(4) ?
C18 C19 C14 121.6(5) ?
C18 C19 H19 119.2 ?
C14 C19 H19 119.2 ?
N2 C20 C14 127.6(5) ?
N2 C20 H20 116.2 ?
C14 C20 H20 116.2 ?
N2 C21 C26 109.4(4) ?
N2 C21 C22 110.2(4) ?
C26 C21 C22 111.8(4) ?
N2 C21 H21 108.5 ?
C26 C21 H21 108.5 ?
C22 C21 H21 108.5 ?
C21 C22 C23 110.1(4) ?
C21 C22 H22A 109.6 ?
C23 C22 H22A 109.6 ?
C21 C22 H22B 109.6 ?
C23 C22 H22B 109.6 ?
H22A C22 H22B 108.2 ?
C24 C23 C22 110.4(5) ?
C24 C23 H23A 109.6 ?
C22 C23 H23A 109.6 ?
C24 C23 H23B 109.6 ?
C22 C23 H23B 109.6 ?
H23A C23 H23B 108.1 ?
C25 C24 C23 110.1(5) ?
C25 C24 H24A 109.6 ?
C23 C24 H24A 109.6 ?
C25 C24 H24B 109.6 ?
C23 C24 H24B 109.6 ?
H24A C24 H24B 108.2 ?
C24 C25 C26 110.9(5) ?
C24 C25 H25A 109.5 ?
C26 C25 H25A 109.5 ?
C24 C25 H25B 109.5 ?
C26 C25 H25B 109.5 ?
H25A C25 H25B 108.1 ?
C21 C26 C25 111.2(5) ?
C21 C26 H26A 109.4 ?
C25 C26 H26A 109.4 ?
C21 C26 H26B 109.4 ?
C25 C26 H26B 109.4 ?
H26A C26 H26B 108.0 ?

loop_
_geom_bond_atom_site_label_1
_geom_bond_atom_site_label_2
_geom_bond_distance
_geom_bond_publ_flag
Co1 O1 1.915(4) y
Co1 O2 1.920(4) y
Co1 N2 2.017(4) y
Co1 N1 2.021(4) y
Br1 C5 1.897(5) ?
Br2 C18 1.894(6) ?
O1 C2 1.318(6) ?
O2 C15 1.317(6) ?
N1 C7 1.284(6) ?
N1 C8 1.485(6) ?
N2 C20 1.280(6) ?
N2 C21 1.481(6) ?
C1 C6 1.395(7) ?
C1 C2 1.426(7) ?
C1 C7 1.452(6) ?
C2 C3 1.418(7) ?
C3 C4 1.364(8) ?
C3 H3 0.93 ?
C4 C5 1.387(8) ?
C4 H4 1.00(6) ?
C5 C6 1.378(7) ?
C6 H6 0.93 ?
C7 H7 0.93 ?
C8 C13 1.502(8) ?
C8 C9 1.517(7) ?
C8 H8 0.98 ?
C9 C10 1.531(7) ?
C9 H9A 0.97 ?
C9 H9B 0.97 ?
C10 C11 1.525(8) ?
C10 H10A 0.97 ?
C10 H10B 0.97 ?
C11 C12 1.504(9) ?
C11 H11A 0.97 ?
C11 H11B 0.97 ?
C12 C13 1.530(8) ?
C12 H12A 0.97 ?
C12 H12B 0.97 ?
C13 H13A 0.97 ?
C13 H13B 0.97 ?
C14 C19 1.396(7) ?
C14 C15 1.414(7) ?
C14 C20 1.445(7) ?
C15 C16 1.410(7) ?
C16 C17 1.361(8) ?
C16 H16 0.93 ?
C17 C18 1.377(8) ?
C17 H17 0.93 ?
C18 C19 1.371(7) ?
C19 H19 0.93 ?
C20 H20 0.93 ?
C21 C26 1.494(7) ?
C21 C22 1.502(7) ?
C21 H21 0.98 ?
C22 C23 1.541(7) ?
C22 H22A 0.97 ?
C22 H22B 0.97 ?
C23 C24 1.508(9) ?
C23 H23A 0.97 ?
C23 H23B 0.97 ?
C24 C25 1.491(9) ?
C24 H24A 0.97 ?
C24 H24B 0.97 ?
C25 C26 1.532(8) ?
C25 H25A 0.97 ?
C25 H25B 0.97 ?
C26 H26A 0.97 ?
C26 H26B 0.97 ?

loop_
_geom_torsion_atom_site_label_1
_geom_torsion_atom_site_label_2
_geom_torsion_atom_site_label_3
_geom_torsion_atom_site_label_4
_geom_torsion
O2 Co1 O1 C2 148.5(4)
N2 Co1 O1 C2 -100.0(4)
N1 Co1 O1 C2 28.2(4)
O1 Co1 O2 C15 138.6(4)
N2 Co1 O2 C15 17.5(4)
N1 Co1 O2 C15 -111.8(4)
O1 Co1 N1 C7 -17.9(4)
O2 Co1 N1 C7 -142.5(4)
N2 Co1 N1 C7 103.4(4)
O1 Co1 N1 C8 160.5(4)
O2 Co1 N1 C8 35.8(4)
N2 Co1 N1 C8 -78.2(4)
O1 Co1 N2 C20 -135.2(4)
O2 Co1 N2 C20 -9.7(4)
N1 Co1 N2 C20 113.3(4)
O1 Co1 N2 C21 43.1(4)
O2 Co1 N2 C21 168.6(3)
N1 Co1 N2 C21 -68.4(4)
Co1 O1 C2 C3 159.1(4)
Co1 O1 C2 C1 -24.1(7)
C6 C1 C2 O1 -177.1(5)
C7 C1 C2 O1 0.9(8)
C6 C1 C2 C3 -0.2(7)
C7 C1 C2 C3 177.9(5)
O1 C2 C3 C4 179.4(5)
C1 C2 C3 C4 2.3(8)
C2 C3 C4 C5 -1.4(9)
C3 C4 C5 C6 -1.6(8)
C3 C4 C5 Br1 179.5(4)
C4 C5 C6 C1 3.7(8)
Br1 C5 C6 C1 -177.5(4)
C2 C1 C6 C5 -2.7(7)
C7 C1 C6 C5 179.1(5)
C8 N1 C7 C1 -175.7(4)
Co1 N1 C7 C1 2.7(7)
C6 C1 C7 N1 -171.3(5)
C2 C1 C7 N1 10.5(8)
C7 N1 C8 C13 107.7(5)
Co1 N1 C8 C13 -70.7(5)
C7 N1 C8 C9 -129.4(5)
Co1 N1 C8 C9 52.2(5)
N1 C8 C9 C10 -176.4(4)
C13 C8 C9 C10 -54.4(6)
C8 C9 C10 C11 56.5(6)
C9 C10 C11 C12 -57.7(7)
C10 C11 C12 C13 56.5(7)
N1 C8 C13 C12 174.6(4)
C9 C8 C13 C12 53.4(6)
C11 C12 C13 C8 -54.7(7)
Co1 O2 C15 C16 165.9(4)
Co1 O2 C15 C14 -16.0(7)
C19 C14 C15 O2 -174.2(5)
C20 C14 C15 O2 1.8(8)
C19 C14 C15 C16 3.9(7)
C20 C14 C15 C16 180.0(5)
O2 C15 C16 C17 174.9(5)
C14 C15 C16 C17 -3.3(8)
C15 C16 C17 C18 0.8(9)
C16 C17 C18 C19 1.2(8)
C16 C17 C18 Br2 -178.8(4)
C17 C18 C19 C14 -0.5(8)
Br2 C18 C19 C14 179.5(4)
C15 C14 C19 C18 -2.1(8)
C20 C14 C19 C18 -178.5(5)
C21 N2 C20 C14 -178.3(5)
Co1 N2 C20 C14 0.0(7)
C19 C14 C20 N2 -176.9(5)
C15 C14 C20 N2 6.9(8)
C20 N2 C21 C26 102.1(5)
Co1 N2 C21 C26 -76.3(5)
C20 N2 C21 C22 -134.7(5)
Co1 N2 C21 C22 47.0(5)
N2 C21 C22 C23 -177.3(4)
C26 C21 C22 C23 -55.4(6)
C21 C22 C23 C24 57.1(6)
C22 C23 C24 C25 -58.8(7)
C23 C24 C25 C26 58.0(8)
N2 C21 C26 C25 177.3(5)
C22 C21 C26 C25 55.0(7)
C24 C25 C26 C21 -56.1(7)
